data_4125715
loop_
_publ_author_name
'Liu, Yang'
'Deng, Liang'

_publ_section_title
;
 Mode of Activation of Cobalt(II) Amides for Catalytic Hydrosilylation of
 Alkenes with Tertiary Silanes.
;
_journal_issue 5
_journal_name_full 'Journal of the American Chemical Society'
_journal_page_first 1798
_journal_page_last 1801
_journal_paper_doi 10.1021/jacs.6b12938
_journal_volume 139
_journal_year 2017
_chemical_formula_sum 'C33 H43 Co N2'
_chemical_formula_weight 526.62
_chemical_name_systematic
; 
 ? 
;
_space_group_IT_number 14
_symmetry_cell_setting monoclinic
_symmetry_space_group_name_Hall '-P 2yn'
_symmetry_space_group_name_H-M 'P 1 21/n 1'
_atom_sites_solution_hydrogens geom
_atom_sites_solution_primary direct
_atom_sites_solution_secondary difmap
_audit_creation_method SHELXL-97
_cell_angle_alpha 90.00
_cell_angle_beta 99.064(4)
_cell_angle_gamma 90.00
_cell_formula_units_Z 4
_cell_length_a 10.2475(19)
_cell_length_b 20.416(4)
_cell_length_c 14.107(3)
_cell_measurement_reflns_used 2749
_cell_measurement_temperature 130(2)
_cell_measurement_theta_max 27.99
_cell_measurement_theta_min 2.25
_cell_volume 2914.5(10)
_computing_structure_refinement 'SHELXL-97 (Sheldrick, 1997)'
_computing_structure_solution 'SHELXS-97 (Sheldrick, 1990)'
_diffrn_ambient_temperature 130(2)
_diffrn_measured_fraction_theta_full 1.000
_diffrn_measured_fraction_theta_max 0.996
_diffrn_measurement_device_type 'Bruker APEX-II CCD'
_diffrn_measurement_method '\f and \w scans'
_diffrn_radiation_monochromator graphite
_diffrn_radiation_source 'fine-focus sealed tube'
_diffrn_radiation_type MoK\a
_diffrn_radiation_wavelength 0.71073
_diffrn_reflns_av_R_equivalents 0.0730
_diffrn_reflns_av_sigmaI/netI 0.0786
_diffrn_reflns_limit_h_max 13
_diffrn_reflns_limit_h_min -13
_diffrn_reflns_limit_k_max 27
_diffrn_reflns_limit_k_min -27
_diffrn_reflns_limit_l_max 14
_diffrn_reflns_limit_l_min -19
_diffrn_reflns_number 25829
_diffrn_reflns_theta_full 26.00
_diffrn_reflns_theta_max 28.77
_diffrn_reflns_theta_min 1.77
_exptl_absorpt_coefficient_mu 0.612
_exptl_absorpt_correction_T_max 0.9879
_exptl_absorpt_correction_T_min 0.9139
_exptl_absorpt_correction_type multi-scan
_exptl_absorpt_process_details
; 
SADABS-2008/1 (Bruker,2008) was used for absorption correction.
wR2(int) was 0.0623 before and 0.0515 after correction.
The Ratio of minimum to maximum transmission is 0.9041.
The \l/2 correction factor is 0.0015.
;
_exptl_crystal_colour red
_exptl_crystal_density_diffrn 1.200
_exptl_crystal_density_method 'not measured'
_exptl_crystal_description plate
_exptl_crystal_F_000 1128
_exptl_crystal_size_max 0.15
_exptl_crystal_size_mid 0.08
_exptl_crystal_size_min 0.02
_refine_diff_density_max 0.375
_refine_diff_density_min -0.543
_refine_diff_density_rms 0.066
_refine_ls_extinction_method none
_refine_ls_goodness_of_fit_ref 0.998
_refine_ls_hydrogen_treatment mixed
_refine_ls_matrix_type full
_refine_ls_number_parameters 337
_refine_ls_number_reflns 7547
_refine_ls_number_restraints 0
_refine_ls_restrained_S_all 0.998
_refine_ls_R_factor_all 0.0966
_refine_ls_R_factor_gt 0.0465
_refine_ls_shift/su_max 0.001
_refine_ls_shift/su_mean 0.000
_refine_ls_structure_factor_coef Fsqd
_refine_ls_weighting_details 'calc w=1/[\s^2^(Fo^2^)+(0.0393P)^2^+0.6139P] where P=(Fo^2^+2Fc^2^)/3'
_refine_ls_weighting_scheme calc
_refine_ls_wR_factor_gt 0.0905
_refine_ls_wR_factor_ref 0.1072
_reflns_number_gt 4734
_reflns_number_total 7547
_reflns_threshold_expression >2sigma(I)
_cod_data_source_file ja6b12938_si_002.cif
_cod_data_source_block 7
_cod_original_cell_volume 2914.4(9)
_cod_original_sg_symbol_H-M P21/n
_cod_database_code 4125715

loop_
_symmetry_equiv_pos_as_xyz
'x, y, z'
'-x+1/2, y+1/2, -z+1/2'
'-x, -y, -z'
'x-1/2, -y-1/2, z-1/2'

loop_
_atom_site_label
_atom_site_type_symbol
_atom_site_fract_x
_atom_site_fract_y
_atom_site_fract_z
_atom_site_U_iso_or_equiv
_atom_site_adp_type
_atom_site_occupancy
_atom_site_symmetry_multiplicity
_atom_site_calc_flag
_atom_site_refinement_flags
Co1 Co 0.50024(3) 0.634930(14) 0.46444(2) 0.02170(9) Uani 1 1 d .
H1A H 0.403(3) 0.5848(14) 0.436(2) 0.063(9) Uiso 1 1 d .
N1 N 0.33767(17) 0.65205(8) 0.27714(12) 0.0165(4) Uani 1 1 d .
N2 N 0.41400(17) 0.74498(8) 0.33308(12) 0.0164(4) Uani 1 1 d .
C1 C 0.4155(2) 0.67894(10) 0.35751(15) 0.0164(4) Uani 1 1 d .
C2 C 0.6566(2) 0.69563(12) 0.52706(17) 0.0308(6) Uani 1 1 d .
H2 H 0.6843 0.7381 0.5113 0.037 Uiso 1 1 calc R
C3 C 0.7079(2) 0.64037(15) 0.4868(2) 0.0416(7) Uani 1 1 d .
H3 H 0.7692 0.6453 0.4434 0.050 Uiso 1 1 calc R
C4 C 0.6679(3) 0.57745(14) 0.5114(2) 0.0443(8) Uani 1 1 d .
H4 H 0.7024 0.5396 0.4849 0.053 Uiso 1 1 calc R
C5 C 0.5772(3) 0.57123(13) 0.57489(19) 0.0398(7) Uani 1 1 d .
H5 H 0.5499 0.5289 0.5916 0.048 Uiso 1 1 calc R
C6 C 0.5256(3) 0.62686(12) 0.61452(17) 0.0330(6) Uani 1 1 d .
H6 H 0.4640 0.6221 0.6578 0.040 Uiso 1 1 calc R
C7 C 0.5653(2) 0.68890(12) 0.59004(17) 0.0304(6) Uani 1 1 d .
H7 H 0.5302 0.7267 0.6162 0.037 Uiso 1 1 calc R
C8 C 0.2946(2) 0.69881(10) 0.20809(15) 0.0203(5) Uani 1 1 d .
H8 H 0.2416 0.6912 0.1476 0.024 Uiso 1 1 calc R
C9 C 0.3415(2) 0.75663(10) 0.24233(15) 0.0201(5) Uani 1 1 d .
H9 H 0.3280 0.7978 0.2109 0.024 Uiso 1 1 calc R
C10 C 0.2956(2) 0.58474(10) 0.26283(15) 0.0182(5) Uani 1 1 d .
C11 C 0.3664(2) 0.54341(10) 0.21050(15) 0.0202(5) Uani 1 1 d .
C12 C 0.3141(2) 0.48160(11) 0.18643(16) 0.0259(5) Uani 1 1 d .
H12 H 0.3595 0.4527 0.1501 0.031 Uiso 1 1 calc R
C13 C 0.1967(2) 0.46157(11) 0.21464(17) 0.0280(6) Uani 1 1 d .
H13 H 0.1617 0.4195 0.1968 0.034 Uiso 1 1 calc R
C14 C 0.1305(2) 0.50291(11) 0.26880(16) 0.0258(5) Uani 1 1 d .
H14 H 0.0511 0.4885 0.2890 0.031 Uiso 1 1 calc R
C15 C 0.1787(2) 0.56523(11) 0.29409(15) 0.0202(5) Uani 1 1 d .
C16 C 0.1040(2) 0.61033(12) 0.35297(17) 0.0268(5) Uani 1 1 d .
H16 H 0.1628 0.6485 0.3738 0.032 Uiso 1 1 calc R
C17 C -0.0205(3) 0.63700(14) 0.29279(19) 0.0395(6) Uani 1 1 d .
H17A H 0.0029 0.6610 0.2377 0.059 Uiso 1 1 calc R
H17B H -0.0654 0.6666 0.3319 0.059 Uiso 1 1 calc R
H17C H -0.0795 0.6006 0.2698 0.059 Uiso 1 1 calc R
C18 C 0.0719(3) 0.57721(16) 0.4431(2) 0.0536(9) Uani 1 1 d .
H18A H 0.0109 0.5407 0.4251 0.080 Uiso 1 1 calc R
H18B H 0.0307 0.6090 0.4813 0.080 Uiso 1 1 calc R
H18C H 0.1535 0.5606 0.4812 0.080 Uiso 1 1 calc R
C19 C 0.4938(2) 0.56521(12) 0.17744(17) 0.0272(5) Uani 1 1 d .
H19 H 0.5217 0.6075 0.2102 0.033 Uiso 1 1 calc R
C20 C 0.4686(3) 0.57779(15) 0.06914(19) 0.0450(7) Uani 1 1 d .
H20A H 0.4256 0.5394 0.0361 0.068 Uiso 1 1 calc R
H20B H 0.5529 0.5859 0.0466 0.068 Uiso 1 1 calc R
H20C H 0.4113 0.6161 0.0554 0.068 Uiso 1 1 calc R
C21 C 0.6049(3) 0.51571(14) 0.2049(2) 0.0461(7) Uani 1 1 d .
H21A H 0.6200 0.5095 0.2747 0.069 Uiso 1 1 calc R
H21B H 0.6859 0.5320 0.1844 0.069 Uiso 1 1 calc R
H21C H 0.5800 0.4738 0.1733 0.069 Uiso 1 1 calc R
C22 C 0.4620(2) 0.79873(10) 0.39490(15) 0.0165(4) Uani 1 1 d .
C23 C 0.3906(2) 0.81717(10) 0.46849(15) 0.0195(5) Uani 1 1 d .
C24 C 0.4357(2) 0.87118(11) 0.52375(16) 0.0244(5) Uani 1 1 d .
H24 H 0.3903 0.8843 0.5743 0.029 Uiso 1 1 calc R
C25 C 0.5451(2) 0.90652(11) 0.50727(16) 0.0258(5) Uani 1 1 d .
H25 H 0.5739 0.9433 0.5463 0.031 Uiso 1 1 calc R
C26 C 0.6125(2) 0.88825(11) 0.43385(16) 0.0233(5) Uani 1 1 d .
H26 H 0.6870 0.9130 0.4225 0.028 Uiso 1 1 calc R
C27 C 0.5729(2) 0.83389(10) 0.37593(15) 0.0186(5) Uani 1 1 d .
C28 C 0.6495(2) 0.81505(11) 0.29615(16) 0.0229(5) Uani 1 1 d .
H28 H 0.6161 0.7717 0.2697 0.027 Uiso 1 1 calc R
C29 C 0.7982(2) 0.80846(12) 0.33398(19) 0.0320(6) Uani 1 1 d .
H29A H 0.8339 0.8512 0.3565 0.048 Uiso 1 1 calc R
H29B H 0.8439 0.7928 0.2823 0.048 Uiso 1 1 calc R
H29C H 0.8114 0.7771 0.3873 0.048 Uiso 1 1 calc R
C30 C 0.6280(2) 0.86556(12) 0.21454(17) 0.0313(6) Uani 1 1 d .
H30A H 0.6812 0.8535 0.1652 0.047 Uiso 1 1 calc R
H30B H 0.6548 0.9090 0.2401 0.047 Uiso 1 1 calc R
H30C H 0.5344 0.8664 0.1862 0.047 Uiso 1 1 calc R
C31 C 0.2674(2) 0.77946(11) 0.48438(17) 0.0243(5) Uani 1 1 d .
H31 H 0.2842 0.7320 0.4734 0.029 Uiso 1 1 calc R
C32 C 0.2355(3) 0.78620(13) 0.58630(18) 0.0349(6) Uani 1 1 d .
H32A H 0.3114 0.7716 0.6326 0.052 Uiso 1 1 calc R
H32B H 0.1583 0.7592 0.5928 0.052 Uiso 1 1 calc R
H32C H 0.2163 0.8321 0.5988 0.052 Uiso 1 1 calc R
C33 C 0.1473(2) 0.79984(13) 0.41190(18) 0.0313(6) Uani 1 1 d .
H33A H 0.1284 0.8463 0.4207 0.047 Uiso 1 1 calc R
H33B H 0.0707 0.7735 0.4219 0.047 Uiso 1 1 calc R
H33C H 0.1659 0.7928 0.3466 0.047 Uiso 1 1 calc R

loop_
_atom_site_aniso_label
_atom_site_aniso_U_11
_atom_site_aniso_U_22
_atom_site_aniso_U_33
_atom_site_aniso_U_23
_atom_site_aniso_U_13
_atom_site_aniso_U_12
Co1 0.02546(17) 0.01597(14) 0.02006(16) 0.00172(13) -0.00761(12) 0.00067(14)
N1 0.0207(9) 0.0120(8) 0.0153(9) 0.0008(6) -0.0019(7) -0.0009(7)
N2 0.0172(9) 0.0129(8) 0.0173(10) 0.0000(7) -0.0028(7) -0.0006(7)
C1 0.0147(10) 0.0150(10) 0.0185(11) -0.0025(8) 0.0001(8) -0.0018(8)
C2 0.0293(14) 0.0298(14) 0.0274(14) 0.0036(10) -0.0146(11) -0.0081(11)
C3 0.0213(13) 0.065(2) 0.0376(16) 0.0017(14) 0.0003(11) 0.0032(14)
C4 0.0428(17) 0.0383(17) 0.0451(18) -0.0087(13) -0.0136(14) 0.0236(14)
C5 0.0516(18) 0.0252(13) 0.0333(16) 0.0098(11) -0.0219(13) -0.0023(12)
C6 0.0393(15) 0.0398(16) 0.0179(13) 0.0036(11) -0.0016(11) -0.0070(12)
C7 0.0336(14) 0.0286(13) 0.0239(13) -0.0070(10) -0.0117(11) 0.0049(11)
C8 0.0243(12) 0.0191(11) 0.0155(11) 0.0021(8) -0.0032(9) 0.0011(9)
C9 0.0255(12) 0.0150(10) 0.0177(12) 0.0045(8) -0.0032(9) 0.0008(9)
C10 0.0218(11) 0.0154(10) 0.0153(11) -0.0011(8) -0.0040(9) -0.0028(9)
C11 0.0231(12) 0.0183(11) 0.0177(11) 0.0003(8) -0.0011(9) -0.0013(9)
C12 0.0330(14) 0.0192(11) 0.0239(13) -0.0043(9) -0.0005(10) 0.0018(10)
C13 0.0346(14) 0.0171(11) 0.0293(14) -0.0004(10) -0.0046(11) -0.0074(10)
C14 0.0241(12) 0.0261(12) 0.0258(12) 0.0024(10) -0.0004(10) -0.0079(10)
C15 0.0194(11) 0.0213(11) 0.0179(12) 0.0024(9) -0.0031(9) -0.0016(9)
C16 0.0244(13) 0.0290(12) 0.0270(13) -0.0032(10) 0.0035(10) 0.0010(10)
C17 0.0358(15) 0.0462(16) 0.0356(16) 0.0007(13) 0.0034(12) 0.0108(14)
C18 0.068(2) 0.065(2) 0.0306(17) 0.0116(14) 0.0166(15) 0.0254(18)
C19 0.0299(13) 0.0243(12) 0.0283(14) -0.0044(10) 0.0069(11) -0.0012(10)
C20 0.0499(18) 0.0534(19) 0.0342(16) 0.0054(13) 0.0142(14) -0.0100(15)
C21 0.0296(15) 0.0483(18) 0.062(2) 0.0035(15) 0.0127(14) 0.0067(13)
C22 0.0188(11) 0.0125(10) 0.0160(11) 0.0005(8) -0.0038(8) 0.0017(8)
C23 0.0209(11) 0.0170(10) 0.0191(11) 0.0019(8) -0.0011(9) 0.0018(9)
C24 0.0298(13) 0.0234(12) 0.0191(12) -0.0027(9) 0.0015(9) 0.0030(10)
C25 0.0335(14) 0.0171(11) 0.0232(13) -0.0057(9) -0.0067(10) -0.0009(10)
C26 0.0218(12) 0.0205(11) 0.0260(13) -0.0006(9) -0.0011(10) -0.0046(9)
C27 0.0193(11) 0.0151(10) 0.0198(12) -0.0015(8) -0.0020(9) 0.0014(9)
C28 0.0217(12) 0.0203(11) 0.0270(13) -0.0012(9) 0.0048(10) -0.0010(9)
C29 0.0242(13) 0.0348(14) 0.0374(15) -0.0001(11) 0.0063(11) 0.0038(11)
C30 0.0338(14) 0.0321(13) 0.0284(14) 0.0041(11) 0.0062(11) 0.0035(12)
C31 0.0234(12) 0.0221(12) 0.0278(13) 0.0009(9) 0.0055(10) 0.0030(10)
C32 0.0354(15) 0.0419(16) 0.0288(15) 0.0063(11) 0.0092(11) -0.0025(12)
C33 0.0246(13) 0.0373(14) 0.0313(15) -0.0028(11) 0.0025(11) 0.0001(11)

loop_
_atom_type_symbol
_atom_type_description
_atom_type_scat_dispersion_real
_atom_type_scat_dispersion_imag
_atom_type_scat_source
C C 0.0033 0.0016 'International Tables Vol C Tables 4.2.6.8 and 6.1.1.4'
H H 0.0000 0.0000 'International Tables Vol C Tables 4.2.6.8 and 6.1.1.4'
Co Co 0.3494 0.9721 'International Tables Vol C Tables 4.2.6.8 and 6.1.1.4'
N N 0.0061 0.0033 'International Tables Vol C Tables 4.2.6.8 and 6.1.1.4'

loop_
_geom_angle_atom_site_label_1
_geom_angle_atom_site_label_2
_geom_angle_atom_site_label_3
_geom_angle
C1 Co1 C5 170.06(10)
C1 Co1 C6 145.91(10)
C5 Co1 C6 39.24(10)
C1 Co1 C4 141.63(11)
C5 Co1 C4 38.93(11)
C6 Co1 C4 70.91(11)
C1 Co1 C7 118.55(9)
C5 Co1 C7 70.44(10)
C6 Co1 C7 38.64(9)
C4 Co1 C7 83.82(10)
C1 Co1 C3 115.50(10)
C5 Co1 C3 70.52(12)
C6 Co1 C3 83.74(11)
C4 Co1 C3 39.13(11)
C7 Co1 C3 70.56(11)
C1 Co1 C2 106.53(9)
C5 Co1 C2 83.14(10)
C6 Co1 C2 70.00(10)
C4 Co1 C2 70.49(11)
C7 Co1 C2 38.70(10)
C3 Co1 C2 38.89(10)
C1 Co1 H1A 84.6(12)
C5 Co1 H1A 85.8(12)
C6 Co1 H1A 101.0(12)
C4 Co1 H1A 100.8(11)
C7 Co1 H1A 135.7(12)
C3 Co1 H1A 136.1(11)
C2 Co1 H1A 168.9(11)
C8 N1 C1 112.27(17)
C8 N1 C10 120.14(17)
C1 N1 C10 127.52(17)
C1 N2 C9 112.08(16)
C1 N2 C22 126.84(17)
C9 N2 C22 120.49(17)
N2 C1 N1 101.42(16)
N2 C1 Co1 131.14(15)
N1 C1 Co1 127.41(15)
C7 C2 C3 120.7(2)
C7 C2 Co1 70.54(14)
C3 C2 Co1 70.46(14)
C7 C2 H2 119.7
C3 C2 H2 119.7
Co1 C2 H2 132.4
C2 C3 C4 119.5(3)
C2 C3 Co1 70.65(14)
C4 C3 Co1 70.26(15)
C2 C3 H3 120.2
C4 C3 H3 120.2
Co1 C3 H3 131.6
C5 C4 C3 119.3(2)
C5 C4 Co1 70.02(15)
C3 C4 Co1 70.61(15)
C5 C4 H4 120.3
C3 C4 H4 120.3
Co1 C4 H4 131.8
C4 C5 C6 120.8(2)
C4 C5 Co1 71.04(15)
C6 C5 Co1 70.84(14)
C4 C5 H5 119.6
C6 C5 H5 119.6
Co1 C5 H5 131.4
C7 C6 C5 119.6(3)
C7 C6 Co1 70.88(14)
C5 C6 Co1 69.92(15)
C7 C6 H6 120.2
C5 C6 H6 120.2
Co1 C6 H6 131.8
C6 C7 C2 120.0(2)
C6 C7 Co1 70.48(14)
C2 C7 Co1 70.77(14)
C6 C7 H7 120.0
C2 C7 H7 120.0
Co1 C7 H7 131.6
C9 C8 N1 107.36(19)
C9 C8 H8 126.3
N1 C8 H8 126.3
C8 C9 N2 106.86(18)
C8 C9 H9 126.6
N2 C9 H9 126.6
C15 C10 C11 122.48(19)
C15 C10 N1 118.61(19)
C11 C10 N1 118.64(19)
C12 C11 C10 117.6(2)
C12 C11 C19 120.5(2)
C10 C11 C19 121.87(19)
C13 C12 C11 121.0(2)
C13 C12 H12 119.5
C11 C12 H12 119.5
C14 C13 C12 120.1(2)
C14 C13 H13 120.0
C12 C13 H13 120.0
C13 C14 C15 120.9(2)
C13 C14 H14 119.5
C15 C14 H14 119.5
C14 C15 C10 117.8(2)
C14 C15 C16 120.3(2)
C10 C15 C16 121.9(2)
C17 C16 C18 110.7(2)
C17 C16 C15 111.2(2)
C18 C16 C15 112.4(2)
C17 C16 H16 107.4
C18 C16 H16 107.4
C15 C16 H16 107.4
C16 C17 H17A 109.5
C16 C17 H17B 109.5
H17A C17 H17B 109.5
C16 C17 H17C 109.5
H17A C17 H17C 109.5
H17B C17 H17C 109.5
C16 C18 H18A 109.5
C16 C18 H18B 109.5
H18A C18 H18B 109.5
C16 C18 H18C 109.5
H18A C18 H18C 109.5
H18B C18 H18C 109.5
C11 C19 C21 111.7(2)
C11 C19 C20 109.71(19)
C21 C19 C20 111.5(2)
C11 C19 H19 107.9
C21 C19 H19 107.9
C20 C19 H19 107.9
C19 C20 H20A 109.5
C19 C20 H20B 109.5
H20A C20 H20B 109.5
C19 C20 H20C 109.5
H20A C20 H20C 109.5
H20B C20 H20C 109.5
C19 C21 H21A 109.5
C19 C21 H21B 109.5
H21A C21 H21B 109.5
C19 C21 H21C 109.5
H21A C21 H21C 109.5
H21B C21 H21C 109.5
C27 C22 C23 122.15(19)
C27 C22 N2 118.90(19)
C23 C22 N2 118.80(19)
C24 C23 C22 117.4(2)
C24 C23 C31 122.0(2)
C22 C23 C31 120.67(19)
C25 C24 C23 121.8(2)
C25 C24 H24 119.1
C23 C24 H24 119.1
C24 C25 C26 119.9(2)
C24 C25 H25 120.1
C26 C25 H25 120.1
C25 C26 C27 121.2(2)
C25 C26 H26 119.4
C27 C26 H26 119.4
C26 C27 C22 117.5(2)
C26 C27 C28 119.8(2)
C22 C27 C28 122.66(19)
C27 C28 C30 110.81(18)
C27 C28 C29 111.35(19)
C30 C28 C29 109.64(19)
C27 C28 H28 108.3
C30 C28 H28 108.3
C29 C28 H28 108.3
C28 C29 H29A 109.5
C28 C29 H29B 109.5
H29A C29 H29B 109.5
C28 C29 H29C 109.5
H29A C29 H29C 109.5
H29B C29 H29C 109.5
C28 C30 H30A 109.5
C28 C30 H30B 109.5
H30A C30 H30B 109.5
C28 C30 H30C 109.5
H30A C30 H30C 109.5
H30B C30 H30C 109.5
C23 C31 C33 111.23(19)
C23 C31 C32 113.41(19)
C33 C31 C32 109.6(2)
C23 C31 H31 107.5
C33 C31 H31 107.5
C32 C31 H31 107.5
C31 C32 H32A 109.5
C31 C32 H32B 109.5
H32A C32 H32B 109.5
C31 C32 H32C 109.5
H32A C32 H32C 109.5
H32B C32 H32C 109.5
C31 C33 H33A 109.5
C31 C33 H33B 109.5
H33A C33 H33B 109.5
C31 C33 H33C 109.5
H33A C33 H33C 109.5
H33B C33 H33C 109.5

loop_
_geom_bond_atom_site_label_1
_geom_bond_atom_site_label_2
_geom_bond_distance
Co1 C1 1.850(2)
Co1 C5 2.087(2)
Co1 C6 2.098(2)
Co1 C4 2.100(3)
Co1 C7 2.104(2)
Co1 C3 2.104(3)
Co1 C2 2.107(2)
Co1 H1A 1.44(3)
N1 C8 1.385(3)
N1 C1 1.392(3)
N1 C10 1.445(3)
N2 C1 1.391(3)
N2 C9 1.396(3)
N2 C22 1.439(3)
C2 C7 1.395(4)
C2 C3 1.402(4)
C2 H2 0.9500
C3 C4 1.408(4)
C3 H3 0.9500
C4 C5 1.395(4)
C4 H4 0.9500
C5 C6 1.405(4)
C5 H5 0.9500
C6 C7 1.390(3)
C6 H6 0.9500
C7 H7 0.9500
C8 C9 1.336(3)
C8 H8 0.9500
C9 H9 0.9500
C10 C15 1.398(3)
C10 C11 1.398(3)
C11 C12 1.392(3)
C11 C19 1.520(3)
C12 C13 1.386(3)
C12 H12 0.9500
C13 C14 1.385(3)
C13 H13 0.9500
C14 C15 1.391(3)
C14 H14 0.9500
C15 C16 1.524(3)
C16 C17 1.518(3)
C16 C18 1.521(3)
C16 H16 1.0000
C17 H17A 0.9800
C17 H17B 0.9800
C17 H17C 0.9800
C18 H18A 0.9800
C18 H18B 0.9800
C18 H18C 0.9800
C19 C21 1.526(3)
C19 C20 1.531(3)
C19 H19 1.0000
C20 H20A 0.9800
C20 H20B 0.9800
C20 H20C 0.9800
C21 H21A 0.9800
C21 H21B 0.9800
C21 H21C 0.9800
C22 C27 1.406(3)
C22 C23 1.412(3)
C23 C24 1.387(3)
C23 C31 1.525(3)
C24 C25 1.383(3)
C24 H24 0.9500
C25 C26 1.384(3)
C25 H25 0.9500
C26 C27 1.400(3)
C26 H26 0.9500
C27 C28 1.520(3)
C28 C30 1.535(3)
C28 C29 1.538(3)
C28 H28 1.0000
C29 H29A 0.9800
C29 H29B 0.9800
C29 H29C 0.9800
C30 H30A 0.9800
C30 H30B 0.9800
C30 H30C 0.9800
C31 C33 1.529(3)
C31 C32 1.530(3)
C31 H31 1.0000
C32 H32A 0.9800
C32 H32B 0.9800
C32 H32C 0.9800
C33 H33A 0.9800
C33 H33B 0.9800
C33 H33C 0.9800

loop_
_geom_torsion_atom_site_label_1
_geom_torsion_atom_site_label_2
_geom_torsion_atom_site_label_3
_geom_torsion_atom_site_label_4
_geom_torsion
C9 N2 C1 N1 -1.1(2)
C22 N2 C1 N1 170.04(19)
C9 N2 C1 Co1 176.96(17)
C22 N2 C1 Co1 -11.9(3)
C8 N1 C1 N2 1.2(2)
C10 N1 C1 N2 -175.61(19)
C8 N1 C1 Co1 -176.97(16)
C10 N1 C1 Co1 6.2(3)
C5 Co1 C1 N2 173.1(6)
C6 Co1 C1 N2 58.0(3)
C4 Co1 C1 N2 -99.9(2)
C7 Co1 C1 N2 19.4(2)
C3 Co1 C1 N2 -61.3(2)
C2 Co1 C1 N2 -20.6(2)
C5 Co1 C1 N1 -9.3(8)
C6 Co1 C1 N1 -124.4(2)
C4 Co1 C1 N1 77.7(3)
C7 Co1 C1 N1 -162.94(17)
C3 Co1 C1 N1 116.3(2)
C2 Co1 C1 N1 156.99(19)
C1 Co1 C2 C7 115.27(15)
C5 Co1 C2 C7 -67.10(16)
C6 Co1 C2 C7 -28.94(14)
C4 Co1 C2 C7 -105.04(17)
C3 Co1 C2 C7 -134.4(2)
C1 Co1 C2 C3 -110.33(16)
C5 Co1 C2 C3 67.30(17)
C6 Co1 C2 C3 105.46(17)
C4 Co1 C2 C3 29.36(16)
C7 Co1 C2 C3 134.4(2)
C7 C2 C3 C4 -0.8(4)
Co1 C2 C3 C4 -52.4(2)
C7 C2 C3 Co1 51.6(2)
C1 Co1 C3 C2 84.88(17)
C5 Co1 C3 C2 -103.69(17)
C6 Co1 C3 C2 -65.66(16)
C4 Co1 C3 C2 -132.9(2)
C7 Co1 C3 C2 -28.28(15)
C1 Co1 C3 C4 -142.20(16)
C5 Co1 C3 C4 29.23(16)
C6 Co1 C3 C4 67.26(17)
C7 Co1 C3 C4 104.65(18)
C2 Co1 C3 C4 132.9(2)
C2 C3 C4 C5 0.4(4)
Co1 C3 C4 C5 -52.2(2)
C2 C3 C4 Co1 52.6(2)
C1 Co1 C4 C5 -164.08(16)
C6 Co1 C4 C5 28.85(15)
C7 Co1 C4 C5 66.31(16)
C3 Co1 C4 C5 132.9(2)
C2 Co1 C4 C5 103.70(17)
C1 Co1 C4 C3 63.0(2)
C5 Co1 C4 C3 -132.9(2)
C6 Co1 C4 C3 -104.04(18)
C7 Co1 C4 C3 -66.59(17)
C2 Co1 C4 C3 -29.19(16)
C3 C4 C5 C6 0.0(4)
Co1 C4 C5 C6 -52.5(2)
C3 C4 C5 Co1 52.4(2)
C1 Co1 C5 C4 99.5(7)
C6 Co1 C5 C4 -133.9(2)
C7 Co1 C5 C4 -104.95(18)
C3 Co1 C5 C4 -29.37(16)
C2 Co1 C5 C4 -67.27(17)
C1 Co1 C5 C6 -126.7(6)
C4 Co1 C5 C6 133.9(2)
C7 Co1 C5 C6 28.92(15)
C3 Co1 C5 C6 104.50(18)
C2 Co1 C5 C6 66.59(17)
C4 C5 C6 C7 0.1(4)
Co1 C5 C6 C7 -52.5(2)
C4 C5 C6 Co1 52.6(2)
C1 Co1 C6 C7 -61.2(2)
C5 Co1 C6 C7 133.1(2)
C4 Co1 C6 C7 104.50(18)
C3 Co1 C6 C7 66.48(17)
C2 Co1 C6 C7 28.98(15)
C1 Co1 C6 C5 165.70(17)
C4 Co1 C6 C5 -28.65(16)
C7 Co1 C6 C5 -133.1(2)
C3 Co1 C6 C5 -66.66(18)
C2 Co1 C6 C5 -104.16(18)
C5 C6 C7 C2 -0.5(3)
Co1 C6 C7 C2 -52.55(19)
C5 C6 C7 Co1 52.0(2)
C3 C2 C7 C6 0.9(3)
Co1 C2 C7 C6 52.41(19)
C3 C2 C7 Co1 -51.5(2)
C1 Co1 C7 C6 146.01(15)
C5 Co1 C7 C6 -29.33(16)
C4 Co1 C7 C6 -66.97(17)
C3 Co1 C7 C6 -104.86(18)
C2 Co1 C7 C6 -133.3(2)
C1 Co1 C7 C2 -80.73(16)
C5 Co1 C7 C2 103.93(17)
C6 Co1 C7 C2 133.3(2)
C4 Co1 C7 C2 66.29(16)
C3 Co1 C7 C2 28.40(15)
C1 N1 C8 C9 -0.9(3)
C10 N1 C8 C9 176.19(19)
N1 C8 C9 N2 0.1(3)
C1 N2 C9 C8 0.7(3)
C22 N2 C9 C8 -171.13(19)
C8 N1 C10 C15 -88.8(2)
C1 N1 C10 C15 87.8(3)
C8 N1 C10 C11 85.3(2)
C1 N1 C10 C11 -98.1(3)
C15 C10 C11 C12 2.4(3)
N1 C10 C11 C12 -171.47(18)
C15 C10 C11 C19 -179.7(2)
N1 C10 C11 C19 6.4(3)
C10 C11 C12 C13 -0.9(3)
C19 C11 C12 C13 -178.8(2)
C11 C12 C13 C14 -0.9(3)
C12 C13 C14 C15 1.3(3)
C13 C14 C15 C10 0.2(3)
C13 C14 C15 C16 179.5(2)
C11 C10 C15 C14 -2.1(3)
N1 C10 C15 C14 171.80(19)
C11 C10 C15 C16 178.7(2)
N1 C10 C15 C16 -7.4(3)
C14 C15 C16 C17 -73.3(3)
C10 C15 C16 C17 105.9(2)
C14 C15 C16 C18 51.4(3)
C10 C15 C16 C18 -129.4(2)
C12 C11 C19 C21 -52.9(3)
C10 C11 C19 C21 129.3(2)
C12 C11 C19 C20 71.3(3)
C10 C11 C19 C20 -106.6(2)
C1 N2 C22 C27 113.1(2)
C9 N2 C22 C27 -76.4(3)
C1 N2 C22 C23 -71.2(3)
C9 N2 C22 C23 99.3(2)
C27 C22 C23 C24 -1.3(3)
N2 C22 C23 C24 -176.88(18)
C27 C22 C23 C31 177.55(19)
N2 C22 C23 C31 2.0(3)
C22 C23 C24 C25 0.9(3)
C31 C23 C24 C25 -178.0(2)
C23 C24 C25 C26 0.1(3)
C24 C25 C26 C27 -0.7(3)
C25 C26 C27 C22 0.2(3)
C25 C26 C27 C28 -179.8(2)
C23 C22 C27 C26 0.8(3)
N2 C22 C27 C26 176.34(18)
C23 C22 C27 C28 -179.22(19)
N2 C22 C27 C28 -3.7(3)
C26 C27 C28 C30 -70.0(3)
C22 C27 C28 C30 110.0(2)
C26 C27 C28 C29 52.3(3)
C22 C27 C28 C29 -127.7(2)
C24 C23 C31 C33 99.5(2)
C22 C23 C31 C33 -79.4(3)
C24 C23 C31 C32 -24.6(3)
C22 C23 C31 C32 156.6(2)
